data_4133635
loop_
_publ_author_name
'Tuo, De-Hui'
'Liu, Wei'
'Wang, Xue-Yuan'
'Wang, Xu-Dong'
'Ao, Yu-Fei'
'Wang, Qi-Qiang'
'Li, Zhi-Yan'
'Wang, De-Xian'

_publ_section_title
;
 Toward Anion-\p Interactions Directed Self-Assembly with Predesigned Dual
 Macrocyclic Receptors and Dianions.
;
_journal_issue 2
_journal_name_full 'Journal of the American Chemical Society'
_journal_page_first 1118
_journal_page_last 1125
_journal_paper_doi 10.1021/jacs.8b12018
_journal_volume 141
_journal_year 2019
_chemical_formula_moiety 'C48 H20 Cl4 N12 O12'
_chemical_formula_sum 'C48 H20 Cl4 N12 O12'
_chemical_formula_weight 1098.56
_space_group_crystal_system monoclinic
_space_group_IT_number 13
_space_group_name_Hall '-P 2yac'
_space_group_name_H-M_alt 'P 1 2/n 1'
_atom_sites_solution_hydrogens geom
_atom_sites_solution_primary dual
_audit_creation_date 2017-04-10
_audit_creation_method
;
Olex2 1.2
(compiled 2017.03.28 svn.r3405 for OlexSys, GUI svn.r5335)
;
_cell_angle_alpha 90
_cell_angle_beta 96.520(3)
_cell_angle_gamma 90
_cell_formula_units_Z 4
_cell_length_a 16.2491(6)
_cell_length_b 13.0217(5)
_cell_length_c 26.5922(11)
_cell_measurement_reflns_used 10691
_cell_measurement_temperature 173(2)
_cell_measurement_theta_max 30.7390
_cell_measurement_theta_min 1.9940
_cell_volume 5590.3(4)
_computing_cell_refinement 'CrysAlisPro 1.171.39.9d (Rigaku OD, 2015)'
_computing_data_collection 'CrystalClear (Rigaku Inc., 2007)'
_computing_data_reduction 'CrysAlisPro 1.171.39.9d (Rigaku OD, 2015)'
_computing_molecular_graphics 'Olex2 (Dolomanov et al., 2009)'
_computing_publication_material 'CIFTAB (Sheldrick, 2013)'
_computing_structure_refinement 'ShelXL (Sheldrick, 2015)'
_computing_structure_solution 'ShelXT (Sheldrick, 2015)'
_diffrn_ambient_temperature 173(2)
_diffrn_measured_fraction_theta_full 0.999
_diffrn_measured_fraction_theta_max 0.998
_diffrn_measurement_device_type 'MM007-HF CCD(Saturn 724+)'
_diffrn_measurement_method '\w scans at fixed \c = 45\%'
_diffrn_radiation_monochromator Confocal
_diffrn_radiation_type MoK\a
_diffrn_radiation_wavelength 0.71073
_diffrn_reflns_av_R_equivalents 0.0688
_diffrn_reflns_av_unetI/netI 0.0974
_diffrn_reflns_Laue_measured_fraction_full 0.999
_diffrn_reflns_Laue_measured_fraction_max 0.998
_diffrn_reflns_limit_h_max 21
_diffrn_reflns_limit_h_min -19
_diffrn_reflns_limit_k_max 16
_diffrn_reflns_limit_k_min -16
_diffrn_reflns_limit_l_max 33
_diffrn_reflns_limit_l_min -34
_diffrn_reflns_number 40915
_diffrn_reflns_point_group_measured_fraction_full 0.999
_diffrn_reflns_point_group_measured_fraction_max 0.998
_diffrn_reflns_theta_full 25.242
_diffrn_reflns_theta_max 27.500
_diffrn_reflns_theta_min 1.541
_diffrn_source Confocal
_exptl_absorpt_coefficient_mu 0.279
_exptl_absorpt_correction_T_max 1.000
_exptl_absorpt_correction_T_min 0.9322
_exptl_absorpt_correction_type multi-scan
_exptl_absorpt_process_details 'CrystalClear (Rigaku Inc., 2007)'
_exptl_crystal_colour Colorless
_exptl_crystal_density_diffrn 1.305
_exptl_crystal_description Block
_exptl_crystal_F_000 2224
_exptl_crystal_size_max 0.131
_exptl_crystal_size_mid 0.045
_exptl_crystal_size_min 0.041
_refine_diff_density_max 0.255
_refine_diff_density_min -0.275
_refine_diff_density_rms 0.050
_refine_ls_extinction_method none
_refine_ls_goodness_of_fit_ref 1.006
_refine_ls_hydrogen_treatment constr
_refine_ls_matrix_type full
_refine_ls_number_parameters 685
_refine_ls_number_reflns 12823
_refine_ls_number_restraints 0
_refine_ls_restrained_S_all 1.006
_refine_ls_R_factor_all 0.1493
_refine_ls_R_factor_gt 0.0701
_refine_ls_shift/su_max 0.001
_refine_ls_shift/su_mean 0.000
_refine_ls_structure_factor_coef Fsqd
_refine_ls_weighting_details 'w=1/[\s^2^(Fo^2^)+(0.0592P)^2^] where P=(Fo^2^+2Fc^2^)/3'
_refine_ls_weighting_scheme calc
_refine_ls_wR_factor_gt 0.1370
_refine_ls_wR_factor_ref 0.1634
_reflns_Friedel_coverage 0.000
_reflns_number_gt 6089
_reflns_number_total 12823
_reflns_threshold_expression 'I > 2\s(I)'
_cod_data_source_file ja8b12018_si_004.cif
_cod_data_source_block mx5786e
_cod_database_code 4133635
_shelx_shelxl_version_number 2016/6
_shelx_space_group_comment
;
The symmetry employed for this shelxl refinement is uniquely defined
by the following loop, which should always be used as a source of
symmetry information in preference to the above space-group names.
They are only intended as comments.
;
_olex2_refinement_description
;
1. Fixed Uiso
 At 1.2 times of:
  All C(H) groups
2.a Aromatic/amide H refined with riding coordinates:
 C5(H5), C6(H6), C7(H7), C9(H9), C14(H14), C16(H16), C18(H18), C21(H21),
 C24(H24), C25(H25), C26(H26), C27(H27), C29(H29), C32(H32), C34(H34), C36(H36),
  C41(H41), C42(H42), C43(H43), C45(H45)
;
_olex2_submission_special_instructions 'No special instructions were received'

loop_
_space_group_symop_operation_xyz
'x, y, z'
'-x+1/2, y, -z+1/2'
'-x, -y, -z'
'x-1/2, -y, z-1/2'

loop_
_atom_site_label
_atom_site_type_symbol
_atom_site_fract_x
_atom_site_fract_y
_atom_site_fract_z
_atom_site_U_iso_or_equiv
_atom_site_adp_type
_atom_site_occupancy
_atom_site_site_symmetry_order
_atom_site_calc_flag
_atom_site_refinement_flags_posn
Cl1 Cl 0.26484(5) 0.40503(7) 0.68723(3) 0.0577(3) Uani 1 1 d .
Cl2 Cl 0.22530(6) 0.91189(8) -0.00474(4) 0.0767(3) Uani 1 1 d .
Cl3 Cl 0.97240(6) 0.87108(7) 0.00446(4) 0.0688(3) Uani 1 1 d .
Cl4 Cl 1.00635(7) 0.40546(9) 0.70275(5) 0.0996(4) Uani 1 1 d .
O1 O 0.48376(14) 0.16043(17) 0.67909(8) 0.0573(6) Uani 1 1 d .
O2 O 0.47788(14) 0.44613(16) 0.57764(8) 0.0546(6) Uani 1 1 d .
O3 O 0.77255(14) 0.42882(17) 0.57489(8) 0.0581(6) Uani 1 1 d .
O4 O 0.78102(14) 0.16404(19) 0.68980(9) 0.0666(7) Uani 1 1 d .
O5 O 0.51716(15) 0.2986(2) 0.40668(9) 0.0708(8) Uani 1 1 d .
O6 O 0.65547(13) 0.28809(16) 0.40907(7) 0.0482(6) Uani 1 1 d .
O7 O 0.65083(13) 0.38370(16) 0.14199(8) 0.0487(6) Uani 1 1 d .
O8 O 0.51477(14) 0.36721(19) 0.11738(9) 0.0661(7) Uani 1 1 d .
O9 O 0.46459(14) 0.93481(19) 0.11864(9) 0.0732(8) Uani 1 1 d .
O10 O 0.45177(13) 0.67213(17) 0.00313(8) 0.0533(6) Uani 1 1 d .
O11 O 0.74775(13) 0.63409(16) 0.01825(8) 0.0478(6) Uani 1 1 d .
O12 O 0.75957(14) 0.93072(16) 0.11215(9) 0.0557(6) Uani 1 1 d .
N1 N 0.38346(16) 0.2761(2) 0.68097(10) 0.0479(7) Uani 1 1 d .
N2 N 0.38099(17) 0.42465(19) 0.62960(9) 0.0462(7) Uani 1 1 d .
N3 N 0.48791(16) 0.29976(19) 0.62578(9) 0.0447(7) Uani 1 1 d .
N4 N 0.35489(17) 0.9208(2) 0.06052(11) 0.0618(8) Uani 1 1 d .
N5 N 0.34811(16) 0.7852(2) -0.00009(10) 0.0513(7) Uani 1 1 d .
N6 N 0.46433(16) 0.7986(2) 0.06383(10) 0.0493(7) Uani 1 1 d .
N7 N 0.74763(15) 0.77918(19) 0.06760(9) 0.0417(6) Uani 1 1 d .
N8 N 0.85137(17) 0.7449(2) 0.01310(10) 0.0480(7) Uani 1 1 d .
N9 N 0.85788(17) 0.89833(19) 0.06276(10) 0.0471(7) Uani 1 1 d .
N10 N 0.76972(16) 0.2935(2) 0.63004(10) 0.0519(7) Uani 1 1 d .
N11 N 0.87817(18) 0.4163(2) 0.63567(11) 0.0595(8) Uani 1 1 d .
N12 N 0.88349(18) 0.2789(2) 0.69476(11) 0.0661(9) Uani 1 1 d .
C1 C 0.3528(2) 0.3645(3) 0.66342(11) 0.0451(8) Uani 1 1 d .
C2 C 0.4491(2) 0.3865(2) 0.61211(11) 0.0440(8) Uani 1 1 d .
C3 C 0.4520(2) 0.2494(2) 0.66084(12) 0.0461(8) Uani 1 1 d .
C4 C 0.5586(2) 0.1244(3) 0.66280(13) 0.0532(9) Uani 1 1 d .
C5 C 0.5545(2) 0.0395(3) 0.63137(15) 0.0679(11) Uani 1 1 d .
H5 H 0.503713 0.011029 0.618975 0.082 Uiso 1 1 calc R
C6 C 0.6277(3) -0.0020(3) 0.61888(16) 0.0779(12) Uani 1 1 d .
H6 H 0.626372 -0.059319 0.597948 0.093 Uiso 1 1 calc R
C7 C 0.7027(2) 0.0407(3) 0.63710(15) 0.0725(11) Uani 1 1 d .
H7 H 0.752036 0.012826 0.628620 0.087 Uiso 1 1 calc R
C8 C 0.7034(2) 0.1255(3) 0.66813(14) 0.0567(9) Uani 1 1 d .
C9 C 0.6325(2) 0.1689(3) 0.68209(12) 0.0511(9) Uani 1 1 d .
H9 H 0.634161 0.225557 0.703493 0.061 Uiso 1 1 calc R
C10 C 0.8105(2) 0.2494(3) 0.67004(14) 0.0573(9) Uani 1 1 d .
C11 C 0.8066(2) 0.3766(3) 0.61502(13) 0.0511(9) Uani 1 1 d .
C12 C 0.9124(2) 0.3625(3) 0.67439(15) 0.0645(10) Uani 1 1 d .
C13 C 0.6919(2) 0.4044(2) 0.55339(12) 0.0487(8) Uani 1 1 d .
C14 C 0.6812(2) 0.3670(2) 0.50459(12) 0.0452(8) Uani 1 1 d .
H14 H 0.726782 0.351959 0.487653 0.054 Uiso 1 1 calc R
C15 C 0.6017(2) 0.3523(2) 0.48128(12) 0.0439(8) Uani 1 1 d .
C16 C 0.5345(2) 0.3764(2) 0.50639(11) 0.0441(8) Uani 1 1 d .
H16 H 0.480914 0.367746 0.490633 0.053 Uiso 1 1 calc R
C17 C 0.5478(2) 0.4133(2) 0.55473(12) 0.0462(8) Uani 1 1 d .
C18 C 0.6256(2) 0.4291(2) 0.57917(12) 0.0533(9) Uani 1 1 d .
H18 H 0.633374 0.455526 0.611860 0.064 Uiso 1 1 calc R
C19 C 0.5851(2) 0.3108(3) 0.42884(12) 0.0474(8) Uani 1 1 d .
C20 C 0.64622(18) 0.2516(3) 0.35869(12) 0.0431(8) Uani 1 1 d .
C21 C 0.64658(18) 0.3195(2) 0.32034(11) 0.0420(8) Uani 1 1 d .
H21 H 0.648702 0.389575 0.327004 0.050 Uiso 1 1 calc R
C22 C 0.64371(18) 0.2834(2) 0.26992(11) 0.0396(8) Uani 1 1 d .
C23 C 0.64045(18) 0.1758(2) 0.26118(12) 0.0423(8) Uani 1 1 d .
C24 C 0.6397(2) 0.1089(2) 0.30262(13) 0.0516(9) Uani 1 1 d .
H24 H 0.637746 0.038436 0.296996 0.062 Uiso 1 1 calc R
C25 C 0.64193(19) 0.1450(3) 0.35084(13) 0.0505(9) Uani 1 1 d .
H25 H 0.640608 0.100122 0.377927 0.061 Uiso 1 1 calc R
C26 C 0.63933(19) 0.1415(3) 0.21053(12) 0.0512(9) Uani 1 1 d .
H26 H 0.637087 0.071344 0.203894 0.061 Uiso 1 1 calc R
C27 C 0.6414(2) 0.2080(3) 0.17144(12) 0.0515(9) Uani 1 1 d .
H27 H 0.640997 0.183690 0.138532 0.062 Uiso 1 1 calc R
C28 C 0.64427(18) 0.3129(3) 0.18108(12) 0.0432(8) Uani 1 1 d .
C29 C 0.64533(18) 0.3504(2) 0.22882(12) 0.0439(8) Uani 1 1 d .
H29 H 0.647150 0.420991 0.234238 0.053 Uiso 1 1 calc R
C30 C 0.5793(2) 0.4086(3) 0.11356(12) 0.0468(8) Uani 1 1 d .
C31 C 0.5902(2) 0.4949(2) 0.07875(11) 0.0423(8) Uani 1 1 d .
C32 C 0.5185(2) 0.5459(2) 0.05874(11) 0.0446(8) Uani 1 1 d .
H32 H 0.466910 0.525098 0.066894 0.053 Uiso 1 1 calc R
C33 C 0.5255(2) 0.6274(2) 0.02670(12) 0.0482(8) Uani 1 1 d .
C34 C 0.6004(2) 0.6598(2) 0.01300(12) 0.0478(8) Uani 1 1 d .
H34 H 0.603904 0.713974 -0.009461 0.057 Uiso 1 1 calc R
C35 C 0.6704(2) 0.6081(2) 0.03421(11) 0.0429(8) Uani 1 1 d .
C36 C 0.66739(19) 0.5263(2) 0.06646(11) 0.0419(8) Uani 1 1 d .
H36 H 0.715530 0.492754 0.079743 0.050 Uiso 1 1 calc R
C37 C 0.7824(2) 0.7241(2) 0.03398(12) 0.0437(8) Uani 1 1 d .
C38 C 0.8843(2) 0.8335(3) 0.02946(13) 0.0498(9) Uani 1 1 d .
C39 C 0.7881(2) 0.8659(3) 0.07968(12) 0.0460(8) Uani 1 1 d .
C40 C 0.6888(2) 0.9034(2) 0.13535(12) 0.0450(8) Uani 1 1 d .
C41 C 0.7017(2) 0.8589(2) 0.18192(13) 0.0520(9) Uani 1 1 d .
H41 H 0.754849 0.842695 0.196487 0.062 Uiso 1 1 calc R
C42 C 0.6340(2) 0.8389(3) 0.20664(13) 0.0628(10) Uani 1 1 d .
H42 H 0.641755 0.808171 0.238392 0.075 Uiso 1 1 calc R
C43 C 0.5544(2) 0.8630(3) 0.18580(14) 0.0609(10) Uani 1 1 d .
H43 H 0.508905 0.850323 0.203168 0.073 Uiso 1 1 calc R
C44 C 0.5456(2) 0.9056(3) 0.13926(15) 0.0553(9) Uani 1 1 d .
C45 C 0.6106(2) 0.9284(2) 0.11221(12) 0.0525(9) Uani 1 1 d .
H45 H 0.602628 0.958768 0.080369 0.063 Uiso 1 1 calc R
C46 C 0.4277(2) 0.8820(3) 0.07932(13) 0.0552(9) Uani 1 1 d .
C47 C 0.3197(2) 0.8680(3) 0.02142(13) 0.0548(9) Uani 1 1 d .
C48 C 0.4214(2) 0.7553(3) 0.02370(12) 0.0481(8) Uani 1 1 d .

loop_
_atom_site_aniso_label
_atom_site_aniso_U_11
_atom_site_aniso_U_22
_atom_site_aniso_U_33
_atom_site_aniso_U_23
_atom_site_aniso_U_13
_atom_site_aniso_U_12
Cl1 0.0639(6) 0.0569(6) 0.0552(6) -0.0003(4) 0.0189(4) 0.0057(5)
Cl2 0.0636(6) 0.0666(7) 0.0907(8) 0.0024(5) -0.0306(5) 0.0088(5)
Cl3 0.0692(6) 0.0531(6) 0.0869(7) 0.0061(5) 0.0217(5) -0.0158(5)
Cl4 0.0703(7) 0.1031(9) 0.1163(9) 0.0238(7) -0.0291(6) -0.0234(6)
O1 0.0504(14) 0.0517(15) 0.0696(16) 0.0203(13) 0.0061(12) 0.0050(12)
O2 0.0740(16) 0.0494(14) 0.0443(14) 0.0120(11) 0.0238(12) 0.0197(12)
O3 0.0649(16) 0.0600(16) 0.0478(14) 0.0104(12) -0.0004(12) -0.0077(13)
O4 0.0505(15) 0.0656(17) 0.0795(18) 0.0284(14) -0.0101(13) -0.0028(13)
O5 0.0489(15) 0.111(2) 0.0526(15) -0.0160(15) 0.0069(13) 0.0008(15)
O6 0.0489(14) 0.0590(15) 0.0373(13) -0.0005(11) 0.0081(10) 0.0097(11)
O7 0.0519(14) 0.0521(14) 0.0408(13) 0.0100(11) 0.0001(11) -0.0071(11)
O8 0.0512(15) 0.0700(17) 0.0762(18) 0.0232(14) 0.0029(13) -0.0140(14)
O9 0.0523(15) 0.0775(19) 0.0829(18) -0.0394(15) -0.0226(13) 0.0173(13)
O10 0.0571(15) 0.0467(14) 0.0516(14) -0.0108(12) -0.0136(11) 0.0028(12)
O11 0.0574(14) 0.0386(13) 0.0486(13) -0.0069(11) 0.0113(11) -0.0104(11)
O12 0.0596(15) 0.0439(14) 0.0635(16) -0.0157(12) 0.0067(13) -0.0061(12)
N1 0.0453(17) 0.0515(18) 0.0464(17) 0.0036(14) 0.0031(13) 0.0026(14)
N2 0.0627(18) 0.0404(16) 0.0369(16) 0.0007(13) 0.0120(14) 0.0101(14)
N3 0.0566(18) 0.0384(16) 0.0383(16) 0.0023(13) 0.0017(13) 0.0075(14)
N4 0.0479(18) 0.0553(19) 0.077(2) -0.0106(17) -0.0166(16) 0.0040(15)
N5 0.0491(18) 0.0513(18) 0.0494(18) 0.0038(15) -0.0116(14) -0.0016(14)
N6 0.0528(17) 0.0441(17) 0.0477(17) -0.0054(14) -0.0084(14) 0.0019(14)
N7 0.0460(16) 0.0387(16) 0.0395(16) 0.0019(13) 0.0003(12) -0.0035(13)
N8 0.0550(18) 0.0392(16) 0.0509(18) 0.0028(13) 0.0099(14) -0.0077(14)
N9 0.0500(17) 0.0359(16) 0.0536(18) 0.0025(14) -0.0023(14) -0.0018(14)
N10 0.0502(18) 0.0520(19) 0.0521(18) 0.0093(15) -0.0003(14) 0.0004(15)
N11 0.0559(19) 0.056(2) 0.064(2) 0.0076(16) -0.0046(16) 0.0002(16)
N12 0.0498(19) 0.073(2) 0.072(2) 0.0141(18) -0.0064(16) -0.0068(17)
C1 0.057(2) 0.044(2) 0.0338(19) -0.0055(16) 0.0015(16) 0.0019(17)
C2 0.063(2) 0.0361(19) 0.0326(19) -0.0030(15) 0.0039(16) 0.0004(17)
C3 0.056(2) 0.042(2) 0.039(2) 0.0044(16) -0.0049(17) -0.0007(17)
C4 0.059(2) 0.044(2) 0.054(2) 0.0140(18) -0.0039(18) 0.0002(19)
C5 0.058(3) 0.058(3) 0.084(3) 0.006(2) -0.007(2) 0.000(2)
C6 0.078(3) 0.062(3) 0.092(3) -0.008(2) 0.002(3) 0.001(2)
C7 0.065(3) 0.064(3) 0.088(3) 0.004(2) 0.007(2) 0.014(2)
C8 0.049(2) 0.055(2) 0.064(3) 0.019(2) -0.0031(19) 0.0035(19)
C9 0.059(2) 0.042(2) 0.049(2) 0.0085(16) -0.0029(18) 0.0016(18)
C10 0.049(2) 0.059(2) 0.063(3) 0.010(2) 0.0018(19) 0.0025(19)
C11 0.053(2) 0.052(2) 0.049(2) 0.0060(18) 0.0063(18) 0.0018(19)
C12 0.051(2) 0.071(3) 0.070(3) 0.005(2) -0.002(2) -0.009(2)
C13 0.057(2) 0.044(2) 0.043(2) 0.0033(16) -0.0010(17) -0.0018(17)
C14 0.050(2) 0.047(2) 0.040(2) 0.0074(16) 0.0110(16) 0.0048(17)
C15 0.050(2) 0.044(2) 0.0385(19) 0.0076(15) 0.0091(16) 0.0094(16)
C16 0.056(2) 0.0402(19) 0.0365(19) 0.0108(15) 0.0071(16) 0.0092(16)
C17 0.059(2) 0.0405(19) 0.041(2) 0.0094(16) 0.0139(17) 0.0145(17)
C18 0.079(3) 0.045(2) 0.037(2) 0.0064(16) 0.0118(19) 0.0094(19)
C19 0.050(2) 0.050(2) 0.042(2) 0.0044(16) 0.0066(17) 0.0046(18)
C20 0.0393(19) 0.051(2) 0.039(2) -0.0001(17) 0.0053(14) 0.0059(16)
C21 0.052(2) 0.0354(18) 0.0392(19) 0.0011(16) 0.0066(15) 0.0031(15)
C22 0.0394(18) 0.0397(19) 0.0407(19) 0.0019(16) 0.0096(14) 0.0049(15)
C23 0.047(2) 0.0355(18) 0.045(2) -0.0004(16) 0.0048(15) 0.0031(15)
C24 0.061(2) 0.0329(19) 0.060(2) 0.0061(17) 0.0050(18) 0.0068(16)
C25 0.062(2) 0.046(2) 0.045(2) 0.0102(17) 0.0108(17) 0.0053(18)
C26 0.066(2) 0.0363(19) 0.051(2) -0.0031(17) 0.0074(18) 0.0010(17)
C27 0.063(2) 0.049(2) 0.043(2) -0.0054(18) 0.0074(17) -0.0022(18)
C28 0.0438(19) 0.049(2) 0.037(2) 0.0054(17) 0.0046(15) -0.0008(16)
C29 0.046(2) 0.0349(18) 0.050(2) 0.0011(16) 0.0015(16) -0.0005(15)
C30 0.049(2) 0.049(2) 0.044(2) 0.0036(17) 0.0111(17) -0.0090(18)
C31 0.055(2) 0.0395(19) 0.0319(18) -0.0080(15) 0.0033(15) -0.0061(17)
C32 0.048(2) 0.046(2) 0.0387(19) -0.0082(16) 0.0012(16) -0.0086(16)
C33 0.055(2) 0.0389(19) 0.047(2) -0.0101(16) -0.0115(17) 0.0015(17)
C34 0.063(2) 0.0366(19) 0.042(2) -0.0003(15) -0.0029(17) -0.0058(18)
C35 0.050(2) 0.0362(19) 0.0416(19) -0.0060(15) 0.0036(16) -0.0109(16)
C36 0.047(2) 0.0387(19) 0.0396(19) -0.0054(15) 0.0041(15) -0.0007(16)
C37 0.050(2) 0.0372(19) 0.043(2) 0.0045(16) -0.0017(16) -0.0044(17)
C38 0.054(2) 0.045(2) 0.050(2) 0.0124(18) 0.0026(17) -0.0020(18)
C39 0.050(2) 0.0366(19) 0.049(2) 0.0034(17) -0.0047(17) -0.0031(17)
C40 0.049(2) 0.0377(19) 0.046(2) -0.0096(16) -0.0013(17) 0.0012(16)
C41 0.053(2) 0.043(2) 0.055(2) 0.0018(17) -0.0104(18) 0.0017(17)
C42 0.073(3) 0.063(3) 0.048(2) 0.0080(19) -0.011(2) -0.005(2)
C43 0.064(3) 0.063(3) 0.054(2) -0.013(2) 0.0006(19) -0.011(2)
C44 0.048(2) 0.052(2) 0.063(3) -0.0211(19) -0.0082(19) 0.0069(18)
C45 0.069(2) 0.046(2) 0.039(2) -0.0092(16) -0.0111(18) 0.0079(19)
C46 0.049(2) 0.051(2) 0.062(2) -0.0119(19) -0.0108(18) 0.0048(18)
C47 0.050(2) 0.048(2) 0.062(2) 0.0086(19) -0.0134(18) -0.0041(18)
C48 0.055(2) 0.040(2) 0.047(2) 0.0022(17) -0.0042(17) -0.0079(17)

loop_
_atom_type_symbol
_atom_type_description
_atom_type_scat_dispersion_real
_atom_type_scat_dispersion_imag
_atom_type_scat_source
C C 0.0033 0.0016 'International Tables Vol C Tables 4.2.6.8 and 6.1.1.4'
H H 0.0000 0.0000 'International Tables Vol C Tables 4.2.6.8 and 6.1.1.4'
Cl Cl 0.1484 0.1585 'International Tables Vol C Tables 4.2.6.8 and 6.1.1.4'
N N 0.0061 0.0033 'International Tables Vol C Tables 4.2.6.8 and 6.1.1.4'
O O 0.0106 0.0060 'International Tables Vol C Tables 4.2.6.8 and 6.1.1.4'

loop_
_geom_angle_atom_site_label_1
_geom_angle_atom_site_label_2
_geom_angle_atom_site_label_3
_geom_angle
C3 O1 C4 119.0(3)
C2 O2 C17 118.9(2)
C11 O3 C13 119.6(3)
C10 O4 C8 118.4(3)
C19 O6 C20 116.2(2)
C30 O7 C28 116.0(2)
C46 O9 C44 118.6(3)
C48 O10 C33 119.2(2)
C37 O11 C35 118.0(2)
C39 O12 C40 119.1(2)
C1 N1 C3 112.6(3)
C1 N2 C2 112.4(3)
C2 N3 C3 112.4(3)
C47 N4 C46 112.6(3)
C47 N5 C48 111.5(3)
C46 N6 C48 112.5(3)
C37 N7 C39 112.8(3)
C38 N8 C37 111.5(3)
C38 N9 C39 112.0(3)
C10 N10 C11 113.4(3)
C12 N11 C11 112.8(3)
C12 N12 C10 111.6(3)
N1 C1 Cl1 115.9(3)
N2 C1 Cl1 116.1(3)
N2 C1 N1 128.0(3)
O2 C2 N2 113.1(3)
N3 C2 O2 119.6(3)
N3 C2 N2 127.3(3)
N1 C3 O1 112.7(3)
N3 C3 O1 120.1(3)
N3 C3 N1 127.3(3)
C5 C4 O1 117.7(3)
C9 C4 O1 119.3(3)
C9 C4 C5 122.8(4)
C4 C5 H5 120.9
C4 C5 C6 118.3(4)
C6 C5 H5 120.9
C5 C6 H6 119.7
C7 C6 C5 120.7(4)
C7 C6 H6 119.7
C6 C7 H7 120.6
C6 C7 C8 118.7(4)
C8 C7 H7 120.6
C7 C8 O4 118.2(3)
C9 C8 O4 118.7(4)
C9 C8 C7 122.9(4)
C4 C9 H9 121.7
C8 C9 C4 116.7(3)
C8 C9 H9 121.7
O4 C10 N12 112.3(3)
N10 C10 O4 120.5(3)
N10 C10 N12 127.2(3)
O3 C11 N11 113.3(3)
N10 C11 O3 120.0(3)
N10 C11 N11 126.7(3)
N11 C12 Cl4 116.5(3)
N11 C12 N12 128.2(3)
N12 C12 Cl4 115.2(3)
C14 C13 O3 118.3(3)
C14 C13 C18 121.9(3)
C18 C13 O3 119.3(3)
C13 C14 H14 120.6
C13 C14 C15 118.8(3)
C15 C14 H14 120.6
C14 C15 C19 122.1(3)
C16 C15 C14 120.2(3)
C16 C15 C19 117.8(3)
C15 C16 H16 120.4
C17 C16 C15 119.1(3)
C17 C16 H16 120.4
C16 C17 O2 117.5(3)
C16 C17 C18 122.6(3)
C18 C17 O2 119.5(3)
C13 C18 H18 121.3
C17 C18 C13 117.3(3)
C17 C18 H18 121.3
O5 C19 O6 123.6(3)
O5 C19 C15 124.5(3)
O6 C19 C15 111.9(3)
C21 C20 O6 119.1(3)
C21 C20 C25 122.6(3)
C25 C20 O6 118.1(3)
C20 C21 H21 120.1
C20 C21 C22 119.7(3)
C22 C21 H21 120.1
C21 C22 C23 118.6(3)
C29 C22 C21 122.1(3)
C29 C22 C23 119.4(3)
C24 C23 C22 119.1(3)
C24 C23 C26 123.3(3)
C26 C23 C22 117.6(3)
C23 C24 H24 119.3
C25 C24 C23 121.5(3)
C25 C24 H24 119.3
C20 C25 H25 120.8
C24 C25 C20 118.5(3)
C24 C25 H25 120.8
C23 C26 H26 119.1
C27 C26 C23 121.9(3)
C27 C26 H26 119.1
C26 C27 H27 120.3
C26 C27 C28 119.3(3)
C28 C27 H27 120.3
C27 C28 O7 120.9(3)
C29 C28 O7 117.5(3)
C29 C28 C27 121.5(3)
C22 C29 H29 119.8
C28 C29 C22 120.4(3)
C28 C29 H29 119.8
O7 C30 C31 112.1(3)
O8 C30 O7 123.5(3)
O8 C30 C31 124.4(3)
C32 C31 C30 116.5(3)
C36 C31 C30 123.0(3)
C36 C31 C32 120.5(3)
C31 C32 H32 120.6
C33 C32 C31 118.7(3)
C33 C32 H32 120.6
C32 C33 O10 117.9(3)
C32 C33 C34 122.6(3)
C34 C33 O10 119.2(3)
C33 C34 H34 121.5
C33 C34 C35 116.9(3)
C35 C34 H34 121.5
C34 C35 O11 118.6(3)
C36 C35 O11 118.0(3)
C36 C35 C34 123.1(3)
C31 C36 H36 120.9
C35 C36 C31 118.1(3)
C35 C36 H36 120.9
N7 C37 O11 119.2(3)
N7 C37 N8 127.9(3)
N8 C37 O11 112.9(3)
N8 C38 Cl3 116.4(3)
N8 C38 N9 128.6(3)
N9 C38 Cl3 115.0(3)
O12 C39 N7 119.8(3)
O12 C39 N9 113.0(3)
N7 C39 N9 127.2(3)
C41 C40 O12 117.1(3)
C41 C40 C45 122.9(3)
C45 C40 O12 119.9(3)
C40 C41 H41 121.0
C40 C41 C42 117.9(3)
C42 C41 H41 121.0
C41 C42 H42 119.0
C41 C42 C43 122.0(3)
C43 C42 H42 119.0
C42 C43 H43 121.4
C44 C43 C42 117.2(3)
C44 C43 H43 121.4
C43 C44 O9 117.5(3)
C43 C44 C45 124.1(3)
C45 C44 O9 118.3(3)
C40 C45 H45 122.1
C44 C45 C40 115.9(3)
C44 C45 H45 122.1
N4 C46 O9 113.5(3)
N6 C46 O9 119.2(3)
N6 C46 N4 127.2(3)
N4 C47 Cl2 115.7(3)
N4 C47 N5 128.4(3)
N5 C47 Cl2 115.8(3)
O10 C48 N5 113.1(3)
N6 C48 O10 119.2(3)
N6 C48 N5 127.7(3)

loop_
_geom_bond_atom_site_label_1
_geom_bond_atom_site_label_2
_geom_bond_distance
Cl1 C1 1.711(3)
Cl2 C47 1.710(3)
Cl3 C38 1.717(3)
Cl4 C12 1.718(4)
O1 C3 1.337(4)
O1 C4 1.417(4)
O2 C2 1.326(3)
O2 C17 1.416(4)
O3 C11 1.332(4)
O3 C13 1.406(4)
O4 C8 1.417(4)
O4 C10 1.341(4)
O5 C19 1.202(4)
O6 C19 1.345(4)
O6 C20 1.413(3)
O7 C28 1.403(3)
O7 C30 1.352(4)
O8 C30 1.193(3)
O9 C44 1.419(4)
O9 C46 1.335(4)
O10 C33 1.413(3)
O10 C48 1.334(4)
O11 C35 1.413(3)
O11 C37 1.346(3)
O12 C39 1.328(4)
O12 C40 1.411(4)
N1 C1 1.318(4)
N1 C3 1.336(4)
N2 C1 1.314(4)
N2 C2 1.343(4)
N3 C2 1.324(4)
N3 C3 1.328(4)
N4 C46 1.331(4)
N4 C47 1.321(4)
N5 C47 1.327(4)
N5 C48 1.341(4)
N6 C46 1.326(4)
N6 C48 1.332(4)
N7 C37 1.321(4)
N7 C39 1.328(4)
N8 C37 1.334(4)
N8 C38 1.324(4)
N9 C38 1.330(4)
N9 C39 1.335(4)
N10 C10 1.319(4)
N10 C11 1.320(4)
N11 C11 1.333(4)
N11 C12 1.315(4)
N12 C10 1.345(4)
N12 C12 1.326(4)
C4 C5 1.384(5)
C4 C9 1.378(4)
C5 H5 0.9300
C5 C6 1.381(5)
C6 H6 0.9300
C6 C7 1.377(5)
C7 H7 0.9300
C7 C8 1.378(5)
C8 C9 1.372(4)
C9 H9 0.9300
C13 C14 1.379(4)
C13 C18 1.379(4)
C14 H14 0.9300
C14 C15 1.381(4)
C15 C16 1.379(4)
C15 C19 1.491(4)
C16 H16 0.9300
C16 C17 1.366(4)
C17 C18 1.369(4)
C18 H18 0.9300
C20 C21 1.350(4)
C20 C25 1.403(4)
C21 H21 0.9300
C21 C22 1.416(4)
C22 C23 1.421(4)
C22 C29 1.401(4)
C23 C24 1.405(4)
C23 C26 1.417(4)
C24 H24 0.9300
C24 C25 1.362(4)
C25 H25 0.9300
C26 H26 0.9300
C26 C27 1.357(4)
C27 H27 0.9300
C27 C28 1.389(4)
C28 C29 1.359(4)
C29 H29 0.9300
C30 C31 1.480(4)
C31 C32 1.393(4)
C31 C36 1.393(4)
C32 H32 0.9300
C32 C33 1.374(4)
C33 C34 1.376(4)
C34 H34 0.9300
C34 C35 1.386(4)
C35 C36 1.371(4)
C36 H36 0.9300
C40 C41 1.362(4)
C40 C45 1.385(4)
C41 H41 0.9300
C41 C42 1.369(4)
C42 H42 0.9300
C42 C43 1.384(4)
C43 H43 0.9300
C43 C44 1.349(5)
C44 C45 1.377(5)
C45 H45 0.9300

loop_
_smtbx_masks_void_nr
_smtbx_masks_void_average_x
_smtbx_masks_void_average_y
_smtbx_masks_void_average_z
_smtbx_masks_void_volume
_smtbx_masks_void_count_electrons
1 0.002 0.000 0.498 1349.2 286.1
2 0.125 0.800 0.069 7.3 0.0
3 0.375 0.800 0.431 7.3 0.0
4 0.625 0.200 0.569 7.3 0.0
5 0.875 0.200 0.931 7.3 0.0
